data_7123042
loop_
_publ_author_name
'Song, Xiaohui'
'Zhang, Mingxing'
'Duan, Jingui'
'Bai, Junfeng'

_publ_section_title
;
 Constructing and finely tuning CO2 traps of stable and
 various-pores-containing MOFs towards highly selective CO2 capture
;
_journal_name_full 'Chemical Communications'
_journal_paper_doi 10.1039/C8CC10116G
_journal_year 2019
_chemical_formula_moiety 'C28 H10 Br4 N11 O19 Sc3'
_chemical_formula_sum 'C28 H10 Br4 N11 O19 Sc3'
_chemical_formula_weight 1258.90
_chemical_name_systematic NJU-Bai51
_space_group_crystal_system tetragonal
_space_group_IT_number 136
_space_group_name_Hall '-P 4n 2n'
_space_group_name_H-M_alt 'P 42/m n m'
_symmetry_space_group_name_Hall '-P 4n 2n'
_symmetry_space_group_name_H-M 'P 42/m n m'
_atom_sites_solution_hydrogens mixed
_audit_block_doi 10.5517/ccdc.csd.cc215bp8
_audit_creation_method SHELXL-2014/7
_audit_update_record
;
2018-12-03 deposited with the CCDC.    2019-02-22 downloaded from the CCDC.
;
_cell_angle_alpha 90
_cell_angle_beta 90
_cell_angle_gamma 90
_cell_formula_units_Z 4
_cell_length_a 17.9479(6)
_cell_length_b 17.9479(6)
_cell_length_c 22.2481(8)
_cell_measurement_reflns_used 9967
_cell_measurement_temperature 153(2)
_cell_measurement_theta_max 26.5665
_cell_measurement_theta_min 2.2695
_cell_volume 7166.7(4)
_computing_structure_refinement 'SHELXL-2014/7 (Sheldrick, 2014)'
_diffrn_ambient_temperature 153(2)
_diffrn_measured_fraction_theta_full 0.999
_diffrn_measured_fraction_theta_max 0.999
_diffrn_measurement_device_type buker
_diffrn_radiation_type MoK\a
_diffrn_radiation_wavelength 0.71073
_diffrn_reflns_av_R_equivalents 0.0526
_diffrn_reflns_av_unetI/netI 0.0216
_diffrn_reflns_Laue_measured_fraction_full 0.999
_diffrn_reflns_Laue_measured_fraction_max 0.999
_diffrn_reflns_limit_h_max 21
_diffrn_reflns_limit_h_min -19
_diffrn_reflns_limit_k_max 21
_diffrn_reflns_limit_k_min -21
_diffrn_reflns_limit_l_max 26
_diffrn_reflns_limit_l_min -24
_diffrn_reflns_number 51025
_diffrn_reflns_point_group_measured_fraction_full 0.999
_diffrn_reflns_point_group_measured_fraction_max 0.999
_diffrn_reflns_theta_full 25.012
_diffrn_reflns_theta_max 25.012
_diffrn_reflns_theta_min 2.269
_exptl_absorpt_coefficient_mu 2.559
_exptl_crystal_colour colorless
_exptl_crystal_density_diffrn 1.167
_exptl_crystal_description block
_exptl_crystal_F_000 5148
_exptl_crystal_recrystallization_method 'solvothermal reaction'
_platon_squeeze_details
;
;
_refine_diff_density_max 3.089
_refine_diff_density_min -1.764
_refine_diff_density_rms 0.127
_refine_ls_extinction_method none
_refine_ls_goodness_of_fit_ref 1.054
_refine_ls_hydrogen_treatment constr
_refine_ls_matrix_type full
_refine_ls_number_parameters 165
_refine_ls_number_reflns 3409
_refine_ls_number_restraints 0
_refine_ls_restrained_S_all 1.054
_refine_ls_R_factor_all 0.0778
_refine_ls_R_factor_gt 0.0686
_refine_ls_shift/su_max 0.001
_refine_ls_shift/su_mean 0.000
_refine_ls_structure_factor_coef Fsqd
_refine_ls_weighting_details 'w=1/[\s^2^(Fo^2^)+(0.1115P)^2^+33.7606P] where P=(Fo^2^+2Fc^2^)/3'
_refine_ls_weighting_scheme calc
_refine_ls_wR_factor_gt 0.1896
_refine_ls_wR_factor_ref 0.1967
_reflns_Friedel_coverage 0.000
_reflns_number_gt 2943
_reflns_number_total 3409
_reflns_threshold_expression 'I > 2\s(I)'
_cod_data_source_file c8cc10116g2.cif
_cod_data_source_block hh_a
_cod_original_cell_volume 7166.7(5)
_cod_database_code 7123042
_shelx_shelxl_version_number 2014/7
_shelx_space_group_comment
;
The symmetry employed for this shelxl refinement is uniquely defined
by the following loop, which should always be used as a source of
symmetry information in preference to the above space-group names.
They are only intended as comments.
;

loop_
_space_group_symop_operation_xyz
'x, y, z'
'-x, -y, z'
'-y+1/2, x+1/2, z+1/2'
'y+1/2, -x+1/2, z+1/2'
'-x+1/2, y+1/2, -z+1/2'
'x+1/2, -y+1/2, -z+1/2'
'y, x, -z'
'-y, -x, -z'
'-x, -y, -z'
'x, y, -z'
'y-1/2, -x-1/2, -z-1/2'
'-y-1/2, x-1/2, -z-1/2'
'x-1/2, -y-1/2, z-1/2'
'-x-1/2, y-1/2, z-1/2'
'-y, -x, z'
'y, x, z'

loop_
_atom_site_label
_atom_site_type_symbol
_atom_site_fract_x
_atom_site_fract_y
_atom_site_fract_z
_atom_site_U_iso_or_equiv
_atom_site_adp_type
_atom_site_occupancy
_atom_site_site_symmetry_order
_atom_site_calc_flag
_atom_site_refinement_flags_posn
_atom_site_refinement_flags_adp
_atom_site_refinement_flags_occupancy
Sc1 Sc 0.68240(6) 0.17893(7) 0.5000 0.0154(3) Uani 1 2 d S T P
Sc2 Sc 0.63298(7) 0.36702(7) 0.5000 0.0214(4) Uani 1 4 d S T P
O1 O 0.7129(2) 0.2871(2) 0.5000 0.0172(13) Uani 1 4 d S T P
O2 O 0.6053(2) 0.1929(2) 0.57171(16) 0.0331(9) Uani 1 1 d . . .
O3 O 0.5724(2) 0.3123(2) 0.56618(15) 0.0351(9) Uani 1 1 d . . .
O4 O 0.34868(18) 0.26084(18) 0.93271(14) 0.0236(7) Uani 1 1 d . . .
O6 O 0.4579(5) 0.4579(5) 0.3955(5) 0.126(4) Uani 1 2 d S T P
Br1 Br 0.59337(4) 0.11045(4) 0.70749(3) 0.0544(3) Uani 1 1 d . . .
C1 C 0.5735(3) 0.2500(3) 0.5915(2) 0.0295(12) Uani 1 1 d . . .
C2 C 0.5334(3) 0.2476(3) 0.6500(2) 0.0294(12) Uani 1 1 d . . .
C3 C 0.4861(3) 0.3009(3) 0.6688(2) 0.0351(13) Uani 1 1 d . . .
H3 H 0.4727 0.3437 0.6478 0.042 Uiso 1 1 calc R U .
C4 C 0.5357(3) 0.1966(3) 0.6985(2) 0.0337(12) Uani 1 1 d . . .
C5 C 0.4071(3) 0.3190(3) 0.7590(2) 0.0284(12) Uani 1 1 d . . .
C6 C 0.3933(3) 0.2987(3) 0.8179(2) 0.0277(11) Uani 1 1 d . . .
H6 H 0.4204 0.2614 0.8370 0.033 Uiso 1 1 calc R U .
C7 C 0.3370(3) 0.3370(3) 0.8469(3) 0.0246(15) Uani 1 2 d S T P
C8 C 0.3139(3) 0.3139(3) 0.9097(3) 0.0201(14) Uani 1 2 d S T P
N1 N 0.4932(3) 0.2163(3) 0.74345(19) 0.0322(11) Uani 1 1 d . . .
N2 N 0.4618(3) 0.2810(3) 0.72373(19) 0.0316(10) Uani 1 1 d . . .
N3 N 0.3707(3) 0.3707(3) 0.7289(3) 0.0315(15) Uani 1 2 d S T P
N5 N 0.5000 0.5000 0.3657(7) 0.060(3) Uani 1 4 d S T P
O1W O 0.5486(4) 0.4514(4) 0.5000 0.067(3) Uani 1 4 d S T P
H1WA H 0.5124 0.4340 0.4800 0.080 Uiso 0.25 1 d R U P
H1WB H 0.5664 0.4880 0.4800 0.080 Uiso 0.25 1 d R U P
O2W O 0.6507(3) 0.0645(3) 0.5000 0.0421(14) Uani 1 2 d S T P
O7 O 0.5000 0.5000 0.3119(10) 0.180(10) Uani 1 4 d S T P

loop_
_atom_site_aniso_label
_atom_site_aniso_U_11
_atom_site_aniso_U_22
_atom_site_aniso_U_33
_atom_site_aniso_U_23
_atom_site_aniso_U_13
_atom_site_aniso_U_12
Sc1 0.0165(6) 0.0212(6) 0.0085(5) 0.000 0.000 -0.0028(5)
Sc2 0.0281(6) 0.0281(6) 0.0080(8) 0.000 0.000 0.0017(8)
O1 0.022(2) 0.022(2) 0.008(3) 0.000 0.000 -0.003(3)
O2 0.031(2) 0.040(2) 0.0280(19) 0.0010(16) 0.0169(16) 0.0007(17)
O3 0.033(2) 0.048(2) 0.0237(17) 0.0131(17) 0.0158(16) 0.0115(17)
O4 0.0257(18) 0.0295(19) 0.0156(15) 0.0099(14) 0.0056(13) 0.0054(14)
O6 0.141(6) 0.141(6) 0.096(8) -0.003(5) -0.003(5) -0.028(9)
Br1 0.0615(5) 0.0483(4) 0.0533(5) 0.0193(3) 0.0309(3) 0.0290(3)
C1 0.022(2) 0.045(3) 0.022(2) 0.001(2) 0.010(2) 0.001(2)
C2 0.031(3) 0.036(3) 0.022(2) 0.008(2) 0.011(2) 0.007(2)
C3 0.036(3) 0.049(3) 0.021(2) 0.016(2) 0.014(2) 0.011(3)
C4 0.032(3) 0.035(3) 0.034(3) 0.006(2) 0.013(2) 0.010(2)
C5 0.029(3) 0.033(3) 0.024(2) 0.009(2) 0.017(2) 0.011(2)
C6 0.031(3) 0.031(3) 0.021(2) 0.012(2) 0.011(2) 0.011(2)
C7 0.030(2) 0.030(2) 0.014(3) 0.010(2) 0.010(2) 0.007(3)
C8 0.025(2) 0.025(2) 0.011(3) 0.0041(18) 0.0041(18) -0.001(3)
N1 0.034(2) 0.034(2) 0.029(2) 0.0166(19) 0.0144(19) 0.010(2)
N2 0.035(2) 0.036(2) 0.024(2) 0.0129(19) 0.0169(19) 0.014(2)
N3 0.035(2) 0.035(2) 0.024(3) 0.017(2) 0.017(2) 0.015(3)
N5 0.059(5) 0.059(5) 0.061(8) 0.000 0.000 -0.015(6)
O1W 0.089(5) 0.089(5) 0.022(4) 0.000 0.000 0.049(6)
O2W 0.049(4) 0.026(3) 0.051(3) 0.000 0.000 -0.015(3)
O7 0.205(17) 0.205(17) 0.130(16) 0.000 0.000 -0.080(19)

loop_
_atom_type_symbol
_atom_type_description
_atom_type_scat_dispersion_real
_atom_type_scat_dispersion_imag
_atom_type_scat_source
C C 0.0033 0.0016 'International Tables Vol C Tables 4.2.6.8 and 6.1.1.4'
H H 0.0000 0.0000 'International Tables Vol C Tables 4.2.6.8 and 6.1.1.4'
N N 0.0061 0.0033 'International Tables Vol C Tables 4.2.6.8 and 6.1.1.4'
O O 0.0106 0.0060 'International Tables Vol C Tables 4.2.6.8 and 6.1.1.4'
Sc Sc 0.2519 0.3716 'International Tables Vol C Tables 4.2.6.8 and 6.1.1.4'
Br Br -0.2901 2.4595 'International Tables Vol C Tables 4.2.6.8 and 6.1.1.4'

loop_
_geom_angle_atom_site_label_1
_geom_angle_atom_site_label_2
_geom_angle_atom_site_label_3
_geom_angle
_geom_angle_site_symmetry_1
_geom_angle_site_symmetry_3
O1 Sc1 O4 92.57(15) . 11_667
O1 Sc1 O4 92.57(15) . 4_554
O4 Sc1 O4 90.17(19) 11_667 4_554
O1 Sc1 O2 93.61(15) . 10_556
O4 Sc1 O2 172.85(15) 11_667 10_556
O4 Sc1 O2 85.97(14) 4_554 10_556
O1 Sc1 O2 93.61(15) . .
O4 Sc1 O2 85.97(14) 11_667 .
O4 Sc1 O2 172.85(15) 4_554 .
O2 Sc1 O2 97.2(2) 10_556 .
O1 Sc1 O2W 179.7(2) . .
O4 Sc1 O2W 87.24(15) 11_667 .
O4 Sc1 O2W 87.24(15) 4_554 .
O2 Sc1 O2W 86.57(16) 10_556 .
O2 Sc1 O2W 86.57(16) . .
O1 Sc1 Sc1 29.24(16) . 15_665
O4 Sc1 Sc1 72.23(9) 11_667 15_665
O4 Sc1 Sc1 72.23(9) 4_554 15_665
O2 Sc1 Sc1 112.12(11) 10_556 15_665
O2 Sc1 Sc1 112.11(11) . 15_665
O2W Sc1 Sc1 150.48(17) . 15_665
O1 Sc2 O3 92.05(11) . .
O1 Sc2 O3 92.05(11) . 15_665
O3 Sc2 O3 89.6(2) . 15_665
O1 Sc2 O3 92.05(11) . 10_556
O3 Sc2 O3 90.3(2) . 10_556
O3 Sc2 O3 175.9(2) 15_665 10_556
O1 Sc2 O3 92.05(11) . 8_666
O3 Sc2 O3 175.9(2) . 8_666
O3 Sc2 O3 90.3(2) 15_665 8_666
O3 Sc2 O3 89.6(2) 10_556 8_666
O1 Sc2 O1W 180.00(10) . .
O3 Sc2 O1W 87.95(11) . .
O3 Sc2 O1W 87.95(11) 15_665 .
O3 Sc2 O1W 87.95(11) 10_556 .
O3 Sc2 O1W 87.95(11) 8_666 .
O1 Sc2 Sc1 30.28(2) . 15_665
O3 Sc2 Sc1 112.71(12) . 15_665
O3 Sc2 Sc1 71.08(11) 15_665 15_665
O3 Sc2 Sc1 112.71(12) 10_556 15_665
O3 Sc2 Sc1 71.08(11) 8_666 15_665
O1W Sc2 Sc1 149.72(2) . 15_665
Sc1 O1 Sc1 121.5(3) 15_665 .
Sc1 O1 Sc2 119.24(16) 15_665 .
Sc1 O1 Sc2 119.24(16) . .
C1 O2 Sc1 131.1(3) . .
C1 O3 Sc2 137.2(3) . .
C8 O4 Sc1 132.9(3) . 3_545
O3 C1 O2 125.3(4) . .
O3 C1 C2 114.4(5) . .
O2 C1 C2 120.3(5) . .
C3 C2 C4 104.0(4) . .
C3 C2 C1 123.8(5) . .
C4 C2 C1 132.2(5) . .
N2 C3 C2 107.3(5) . .
N2 C3 H3 126.3 . .
C2 C3 H3 126.3 . .
N1 C4 C2 113.0(5) . .
N1 C4 Br1 117.7(4) . .
C2 C4 Br1 129.2(4) . .
N3 C5 C6 125.3(5) . .
N3 C5 N2 113.5(4) . .
C6 C5 N2 121.2(4) . .
C7 C6 C5 116.3(5) . .
C7 C6 H6 121.9 . .
C5 C6 H6 121.9 . .
C6 C7 C6 120.6(6) 16 .
C6 C7 C8 119.6(3) 16 .
C6 C7 C8 119.6(3) . .
O4 C8 O4 126.5(6) . 16
O4 C8 C7 116.8(3) . .
O4 C8 C7 116.8(3) 16 .
C4 N1 N2 103.0(4) . .
C3 N2 N1 112.6(4) . .
C3 N2 C5 126.4(4) . .
N1 N2 C5 120.9(4) . .
C5 N3 C5 116.2(6) . 16
O7 N5 O6 121.8(8) . 2_665
O7 N5 O6 121.8(8) . .
O6 N5 O6 116.5(16) 2_665 .
Sc2 O1W H1WA 106.4 . .
Sc2 O1W H1WB 106.2 . .
H1WA O1W H1WB 107.1 . .

loop_
_geom_bond_atom_site_label_1
_geom_bond_atom_site_label_2
_geom_bond_distance
_geom_bond_site_symmetry_2
Sc1 O1 2.017(3) .
Sc1 O4 2.114(3) 11_667
Sc1 O4 2.114(3) 4_554
Sc1 O2 2.127(3) 10_556
Sc1 O2 2.127(3) .
Sc1 O2W 2.132(5) .
Sc1 Sc1 3.520(2) 15_665
Sc2 O1 2.029(7) .
Sc2 O3 2.077(3) .
Sc2 O3 2.077(3) 15_665
Sc2 O3 2.077(3) 10_556
Sc2 O3 2.077(3) 8_666
Sc2 O1W 2.141(9) .
Sc2 Sc1 3.490(2) 15_665
O1 Sc1 2.017(3) 15_665
O2 C1 1.253(6) .
O3 C1 1.253(7) .
O4 C8 1.249(4) .
O4 Sc1 2.114(3) 3_545
O6 N5 1.257(13) .
Br1 C4 1.871(5) .
C1 C2 1.486(6) .
C2 C3 1.347(7) .
C2 C4 1.416(7) .
C3 N2 1.345(6) .
C3 H3 0.9300 .
C4 N1 1.307(7) .
C5 N3 1.318(6) .
C5 C6 1.384(7) .
C5 N2 1.429(6) .
C6 C7 1.383(6) .
C6 H6 0.9300 .
C7 C6 1.383(6) 16
C7 C8 1.514(8) .
C8 O4 1.249(4) 16
N1 N2 1.364(6) .
N3 C5 1.318(6) 16
N5 O7 1.20(2) .
N5 O6 1.257(13) 2_665
O1W H1WA 0.8474 .
O1W H1WB 0.8554 .

loop_
_geom_hbond_atom_site_label_D
_geom_hbond_atom_site_label_H
_geom_hbond_atom_site_label_A
_geom_hbond_distance_DH
_geom_hbond_distance_HA
_geom_hbond_distance_DA
_geom_hbond_angle_DHA
_geom_hbond_site_symmetry_A
O1W H1WB O6 0.86 2.16 2.842(11) 136.4 2_665
O1W H1WA O6 0.85 2.16 2.842(11) 137.1 .
C3 H3 O6 0.93 2.28 3.199(10) 169.7 10_556
O1W H1WA O6 0.85 2.16 2.842(11) 137.1 .
C3 H3 O6 0.93 2.28 3.199(10) 169.7 10_556
O1W H1WB O6 0.86 2.16 2.842(11) 136.4 2_665
C3 H3 O6 0.93 2.28 3.199(10) 169.7 10_556
O1W H1WA O6 0.85 2.16 2.842(11) 137.1 .
O1W H1WB O6 0.86 2.16 2.842(11) 136.4 2_665
C3 H3 O6 0.93 2.28 3.199(10) 169.7 10_556
O1W H1WA O6 0.85 2.16 2.842(11) 137.1 .
O1W H1WB O6 0.86 2.16 2.842(11) 136.4 2_665

loop_
_platon_squeeze_void_nr
_platon_squeeze_void_average_x
_platon_squeeze_void_average_y
_platon_squeeze_void_average_z
_platon_squeeze_void_volume
_platon_squeeze_void_count_electrons
_platon_squeeze_void_content
1 -0.004 -0.003 0.500 1890 368 ' '
2 -0.076 0.470 0.000 1890 366 ' '
